data_7019304
loop_
_publ_author_name
'Jeletic, Matthew'
'Perras, Fr\'ed\'eric A'
'Gorelsky, Serge I.'
'Le Roy, Jennifer J.'
'Korobkov, Ilia'
'Bryce, David L.'
'Murugesu, Muralee'

_publ_section_title
;
 First structural evidence for multiple alkali metals between sandwich
 decks in a metallocene.
;
_journal_issue 26
_journal_name_full 'Dalton transactions (Cambridge, England : 2003)'
_journal_page_first 8060
_journal_page_last 8066
_journal_paper_doi 10.1039/c2dt30164d
_journal_volume 41
_journal_year 2012
_chemical_formula_sum 'C22 H40 Na2 O2 Si2'
_chemical_formula_weight 438.70
_chemical_name_systematic
;
?
;
_space_group_IT_number 63
_symmetry_cell_setting orthorhombic
_symmetry_space_group_name_Hall '-C 2c 2'
_symmetry_space_group_name_H-M 'C m c m'
_atom_sites_solution_hydrogens geom
_atom_sites_solution_primary direct
_atom_sites_solution_secondary difmap
_audit_creation_method SHELXL-97
_cell_angle_alpha 90.00
_cell_angle_beta 90.00
_cell_angle_gamma 90.00
_cell_formula_units_Z 4
_cell_length_a 7.3962(2)
_cell_length_b 20.1718(4)
_cell_length_c 17.1472(3)
_cell_measurement_reflns_used 9939
_cell_measurement_temperature 200(2)
_cell_measurement_theta_max 28.25
_cell_measurement_theta_min 2.34
_cell_volume 2558.27(10)
_computing_cell_refinement 'APEX II, Bruker (2009)'
_computing_data_collection 'APEX II, Bruker (2009)'
_computing_data_reduction 'XPREP, Bruker (2009)'
_computing_molecular_graphics 'SHELXTL, Bruker (2004)'
_computing_publication_material 'SHELXTL, Bruker (2004)'
_computing_structure_refinement 'SHELXL-97 (Sheldrick, 2008)'
_computing_structure_solution 'SHELXS-97 (Sheldrick, 2008)'
_diffrn_ambient_temperature 200(2)
_diffrn_measured_fraction_theta_full 0.891
_diffrn_measured_fraction_theta_max 0.891
_diffrn_measurement_device_type 'Bruker APEX-II CCD'
_diffrn_measurement_method '\f and \w scans'
_diffrn_radiation_monochromator graphite
_diffrn_radiation_source 'fine-focus sealed tube'
_diffrn_radiation_type MoK\a
_diffrn_radiation_wavelength 0.71073
_diffrn_reflns_av_R_equivalents 0.0350
_diffrn_reflns_av_sigmaI/netI 0.0183
_diffrn_reflns_limit_h_max 9
_diffrn_reflns_limit_h_min -9
_diffrn_reflns_limit_k_max 26
_diffrn_reflns_limit_k_min -26
_diffrn_reflns_limit_l_max 22
_diffrn_reflns_limit_l_min -20
_diffrn_reflns_number 20049
_diffrn_reflns_theta_full 28.31
_diffrn_reflns_theta_max 28.31
_diffrn_reflns_theta_min 2.02
_exptl_absorpt_coefficient_mu 0.187
_exptl_absorpt_correction_T_max 0.9725
_exptl_absorpt_correction_T_min 0.9689
_exptl_absorpt_correction_type multi-scan
_exptl_absorpt_process_details 'SADABS, Bruker (2003)'
_exptl_crystal_colour colourless
_exptl_crystal_density_diffrn 1.139
_exptl_crystal_density_meas ?
_exptl_crystal_density_method 'not measured'
_exptl_crystal_description block
_exptl_crystal_F_000 952
_exptl_crystal_size_max 0.17
_exptl_crystal_size_mid 0.15
_exptl_crystal_size_min 0.15
_refine_diff_density_max 0.384
_refine_diff_density_min -0.416
_refine_diff_density_rms 0.055
_refine_ls_extinction_method none
_refine_ls_goodness_of_fit_ref 1.043
_refine_ls_hydrogen_treatment constr
_refine_ls_matrix_type full
_refine_ls_number_parameters 84
_refine_ls_number_reflns 1576
_refine_ls_number_restraints 0
_refine_ls_restrained_S_all 1.043
_refine_ls_R_factor_all 0.0498
_refine_ls_R_factor_gt 0.0399
_refine_ls_shift/su_max 0.001
_refine_ls_shift/su_mean 0.000
_refine_ls_structure_factor_coef Fsqd
_refine_ls_weighting_details 'calc w=1/[\s^2^(Fo^2^)+(0.0665P)^2^+2.7777P] where P=(Fo^2^+2Fc^2^)/3'
_refine_ls_weighting_scheme calc
_refine_ls_wR_factor_gt 0.1110
_refine_ls_wR_factor_ref 0.1192
_reflns_number_gt 1322
_reflns_number_total 1576
_reflns_threshold_expression >2sigma(I)
_cod_data_source_file c2dt30164d.txt
_cod_data_source_block mm085
_cod_depositor_comments
;
The following automatic conversions were performed:

'_symmetry_cell_setting' value 'Orthorhombic' changed to
'orthorhombic' according to
/home/saulius/struct/CIF-dictionaries/cif_core.dic dictionary named
'cif_core.dic' version 2.4.1 from 2010-06-29.

Automatic conversion script
Id: cif_fix_values 1891 2012-01-12 08:04:46Z andrius 

The following automatic conversions were performed:

'_exptl_crystal_density_meas' value 'n/a' was changed to '?' - the
value is perceived as not measured.

Automatic conversion script
Id: cif_fix_values 3008 2015-01-20 13:52:24Z robertas 
;
_cod_original_sg_symbol_H-M Cmcm
_cod_database_code 7019304

loop_
_symmetry_equiv_pos_as_xyz
'x, y, z'
'-x, -y, z+1/2'
'-x, y, -z+1/2'
'x, -y, -z'
'x+1/2, y+1/2, z'
'-x+1/2, -y+1/2, z+1/2'
'-x+1/2, y+1/2, -z+1/2'
'x+1/2, -y+1/2, -z'
'-x, -y, -z'
'x, y, -z-1/2'
'x, -y, z-1/2'
'-x, y, z'
'-x+1/2, -y+1/2, -z'
'x+1/2, y+1/2, -z-1/2'
'x+1/2, -y+1/2, z-1/2'
'-x+1/2, y+1/2, z'

loop_
_atom_site_label
_atom_site_type_symbol
_atom_site_fract_x
_atom_site_fract_y
_atom_site_fract_z
_atom_site_U_iso_or_equiv
_atom_site_adp_type
_atom_site_occupancy
_atom_site_symmetry_multiplicity
_atom_site_calc_flag
_atom_site_refinement_flags
Na1 Na 0.26106(11) 0.07342(4) 0.7500 0.0292(2) Uani 1 2 d S
Si1 Si 0.0000 0.13857(3) 0.54614(4) 0.02544(19) Uani 1 2 d S
O1 O 0.5000 -0.00349(11) 0.7500 0.0264(5) Uani 1 4 d S
O2 O 0.5000 0.15376(11) 0.7500 0.0293(5) Uani 1 4 d S
C1 C 0.0000 0.15614(10) 0.70882(13) 0.0214(4) Uani 1 2 d S
H1 H 0.0000 0.1999 0.6884 0.026 Uiso 1 2 calc SR
C2 C 0.0000 0.10761(11) 0.64824(12) 0.0222(4) Uani 1 2 d S
C3 C 0.0000 0.03680(11) 0.65081(13) 0.0254(5) Uani 1 2 d S
H3 H 0.0000 0.0181 0.5999 0.031 Uiso 1 2 calc SR
C4 C 0.0000 -0.01249(10) 0.70872(14) 0.0256(5) Uani 1 2 d S
H4 H 0.0000 -0.0560 0.6875 0.031 Uiso 1 2 calc SR
C5 C 0.0000 0.23152(13) 0.54104(15) 0.0377(6) Uani 1 2 d S
H5A H 0.0000 0.2456 0.4863 0.057 Uiso 1 2 calc SR
H5B H 0.1082 0.2488 0.5671 0.057 Uiso 0.50 1 calc PR
H5C H -0.1082 0.2488 0.5671 0.057 Uiso 0.50 1 calc PR
C6 C 0.2038(3) 0.10879(10) 0.49093(11) 0.0397(4) Uani 1 1 d .
H6A H 0.1997 0.1260 0.4375 0.060 Uiso 1 1 calc R
H6B H 0.2041 0.0602 0.4896 0.060 Uiso 1 1 calc R
H6C H 0.3137 0.1246 0.5168 0.060 Uiso 1 1 calc R
C7 C 0.5000 -0.04532(14) 0.68111(16) 0.0404(6) Uani 1 2 d S
H7A H 0.6088 -0.0368 0.6490 0.048 Uiso 0.50 1 calc PR
H7B H 0.3912 -0.0368 0.6490 0.048 Uiso 0.50 1 calc PR
C8 C 0.5000 -0.11371(18) 0.7104(3) 0.111(2) Uani 1 2 d S
H8A H 0.3916 -0.1373 0.6909 0.133 Uiso 0.50 1 calc PR
H8B H 0.6084 -0.1373 0.6909 0.133 Uiso 0.50 1 calc PR
C9 C 0.5000 0.19546(14) 0.68126(16) 0.0410(6) Uani 1 2 d S
H9A H 0.3913 0.1868 0.6492 0.049 Uiso 0.50 1 calc PR
H9B H 0.6087 0.1868 0.6492 0.049 Uiso 0.50 1 calc PR
C10 C 0.5000 0.26415(19) 0.7093(3) 0.111(2) Uani 1 2 d S
H10A H 0.6085 0.2876 0.6897 0.133 Uiso 0.50 1 calc PR
H10B H 0.3915 0.2876 0.6897 0.133 Uiso 0.50 1 calc PR

loop_
_atom_site_aniso_label
_atom_site_aniso_U_11
_atom_site_aniso_U_22
_atom_site_aniso_U_33
_atom_site_aniso_U_23
_atom_site_aniso_U_13
_atom_site_aniso_U_12
Na1 0.0182(4) 0.0269(5) 0.0427(5) 0.000 0.000 0.0005(3)
Si1 0.0290(3) 0.0254(3) 0.0219(3) -0.0007(2) 0.000 0.000
O1 0.0237(10) 0.0248(11) 0.0307(12) 0.000 0.000 0.000
O2 0.0276(11) 0.0256(11) 0.0346(13) 0.000 0.000 0.000
C1 0.0196(9) 0.0198(9) 0.0249(11) 0.0017(8) 0.000 0.000
C2 0.0200(9) 0.0240(11) 0.0227(10) -0.0001(9) 0.000 0.000
C3 0.0248(10) 0.0261(11) 0.0255(11) -0.0044(9) 0.000 0.000
C4 0.0237(9) 0.0189(10) 0.0343(12) -0.0041(9) 0.000 0.000
C5 0.0546(16) 0.0285(12) 0.0299(12) 0.0040(10) 0.000 0.000
C6 0.0434(10) 0.0404(10) 0.0352(9) -0.0028(8) 0.0122(8) -0.0016(8)
C7 0.0404(14) 0.0431(15) 0.0376(15) -0.0118(12) 0.000 0.000
C8 0.224(8) 0.0286(17) 0.080(3) -0.0132(18) 0.000 0.000
C9 0.0425(14) 0.0445(15) 0.0360(14) 0.0075(12) 0.000 0.000
C10 0.233(8) 0.0321(18) 0.068(3) 0.0125(18) 0.000 0.000

loop_
_atom_type_symbol
_atom_type_description
_atom_type_scat_dispersion_real
_atom_type_scat_dispersion_imag
_atom_type_scat_source
C C 0.0033 0.0016 'International Tables Vol C Tables 4.2.6.8 and 6.1.1.4'
H H 0.0000 0.0000 'International Tables Vol C Tables 4.2.6.8 and 6.1.1.4'
Na Na 0.0362 0.0249 'International Tables Vol C Tables 4.2.6.8 and 6.1.1.4'
O O 0.0106 0.0060 'International Tables Vol C Tables 4.2.6.8 and 6.1.1.4'
Si Si 0.0817 0.0704 'International Tables Vol C Tables 4.2.6.8 and 6.1.1.4'

loop_
_geom_angle_atom_site_label_1
_geom_angle_atom_site_label_2
_geom_angle_atom_site_label_3
_geom_angle
_geom_angle_site_symmetry_1
_geom_angle_site_symmetry_3
O1 Na1 O2 83.80(7) . .
O1 Na1 C1 164.53(5) . 10_557
O2 Na1 C1 96.41(6) . 10_557
O1 Na1 C1 164.53(5) . .
O2 Na1 C1 96.40(6) . .
C1 Na1 C1 30.93(9) 10_557 .
O1 Na1 C3 111.10(6) . 10_557
O2 Na1 C3 135.90(5) . 10_557
C1 Na1 C3 58.57(6) 10_557 10_557
C1 Na1 C3 79.48(6) . 10_557
O1 Na1 C3 111.10(6) . .
O2 Na1 C3 135.90(5) . .
C1 Na1 C3 79.48(6) 10_557 .
C1 Na1 C3 58.57(6) . .
C3 Na1 C3 78.89(8) 10_557 .
O1 Na1 C4 96.57(6) . 10_557
O2 Na1 C4 164.73(5) . 10_557
C1 Na1 C4 79.18(6) 10_557 10_557
C1 Na1 C4 87.29(5) . 10_557
C3 Na1 C4 30.35(7) 10_557 10_557
C3 Na1 C4 58.10(7) . 10_557
O1 Na1 C4 96.57(6) . .
O2 Na1 C4 164.73(5) . .
C1 Na1 C4 87.29(5) 10_557 .
C1 Na1 C4 79.18(6) . .
C3 Na1 C4 58.10(7) 10_557 .
C3 Na1 C4 30.36(7) . .
C4 Na1 C4 30.52(10) 10_557 .
O1 Na1 C2 135.07(5) . 10_557
O2 Na1 C2 110.82(6) . 10_557
C1 Na1 C2 30.99(7) 10_557 10_557
C1 Na1 C2 59.23(6) . 10_557
C3 Na1 C2 30.87(7) 10_557 10_557
C3 Na1 C2 88.01(5) . 10_557
C4 Na1 C2 58.64(6) 10_557 10_557
C4 Na1 C2 79.67(6) . 10_557
O1 Na1 C2 135.07(5) . .
O2 Na1 C2 110.82(6) . .
C1 Na1 C2 59.23(6) 10_557 .
C1 Na1 C2 30.99(7) . .
C3 Na1 C2 88.01(5) 10_557 .
C3 Na1 C2 30.87(7) . .
C4 Na1 C2 79.68(6) 10_557 .
C4 Na1 C2 58.64(6) . .
C2 Na1 C2 80.80(8) 10_557 .
O1 Na1 Na1 41.28(5) . 3_656
O2 Na1 Na1 42.52(5) . 3_656
C1 Na1 Na1 136.82(4) 10_557 3_656
C1 Na1 Na1 136.82(4) . 3_656
C3 Na1 Na1 136.16(4) 10_557 3_656
C3 Na1 Na1 136.16(4) . 3_656
C4 Na1 Na1 135.89(4) 10_557 3_656
C4 Na1 Na1 135.89(4) . 3_656
C2 Na1 Na1 135.82(4) 10_557 3_656
C2 Na1 Na1 135.82(4) . 3_656
O1 Na1 Na1 138.72(5) . 3_556
O2 Na1 Na1 137.48(5) . 3_556
C1 Na1 Na1 43.18(4) 10_557 3_556
C1 Na1 Na1 43.18(4) . 3_556
C3 Na1 Na1 43.84(4) 10_557 3_556
C3 Na1 Na1 43.84(4) . 3_556
C4 Na1 Na1 44.11(4) 10_557 3_556
C4 Na1 Na1 44.11(4) . 3_556
C2 Na1 Na1 44.18(4) 10_557 3_556
C2 Na1 Na1 44.18(4) . 3_556
Na1 Na1 Na1 180.0 3_656 3_556
C2 Si1 C5 112.30(11) . .
C2 Si1 C6 111.55(8) . .
C5 Si1 C6 107.22(8) . .
C2 Si1 C6 111.55(8) . 12
C5 Si1 C6 107.22(8) . 12
C6 Si1 C6 106.70(13) . 12
C7 O1 C7 108.9(3) 10_557 .
C7 O1 Na1 112.55(7) 10_557 .
C7 O1 Na1 112.55(7) . .
C7 O1 Na1 112.55(7) 10_557 3_656
C7 O1 Na1 112.55(7) . 3_656
Na1 O1 Na1 97.44(9) . 3_656
C9 O2 C9 109.0(3) . 10_557
C9 O2 Na1 113.12(8) . 3_656
C9 O2 Na1 113.12(8) 10_557 3_656
C9 O2 Na1 113.12(8) . .
C9 O2 Na1 113.12(8) 10_557 .
Na1 O2 Na1 94.96(9) 3_656 .
C1 C1 C2 136.70(12) 10_557 .
C1 C1 Na1 74.53(5) 10_557 3_556
C2 C1 Na1 76.23(9) . 3_556
C1 C1 Na1 74.53(5) 10_557 .
C2 C1 Na1 76.22(9) . .
Na1 C1 Na1 93.64(8) 3_556 .
C3 C2 C1 131.5(2) . .
C3 C2 Si1 111.39(15) . .
C1 C2 Si1 117.07(16) . .
C3 C2 Na1 73.98(9) . 3_556
C1 C2 Na1 72.78(9) . 3_556
Si1 C2 Na1 134.15(4) . 3_556
C3 C2 Na1 73.98(9) . .
C1 C2 Na1 72.78(9) . .
Si1 C2 Na1 134.15(4) . .
Na1 C2 Na1 91.64(7) 3_556 .
C2 C3 C4 136.8(2) . .
C2 C3 Na1 75.15(9) . .
C4 C3 Na1 75.30(10) . .
C2 C3 Na1 75.15(9) . 3_556
C4 C3 Na1 75.30(10) . 3_556
Na1 C3 Na1 92.31(7) . 3_556
C4 C4 C3 134.96(13) 10_557 .
C4 C4 Na1 74.74(5) 10_557 .
C3 C4 Na1 74.34(9) . .
C4 C4 Na1 74.74(5) 10_557 3_556
C3 C4 Na1 74.34(9) . 3_556
Na1 C4 Na1 91.77(7) . 3_556
O1 C7 C8 105.6(3) . .
C8 C8 C7 110.0(2) 10_557 .
O2 C9 C10 106.4(3) . .
C10 C10 C9 109.1(2) 10_557 .

loop_
_geom_bond_atom_site_label_1
_geom_bond_atom_site_label_2
_geom_bond_distance
_geom_bond_site_symmetry_2
Na1 O1 2.3516(17) .
Na1 O2 2.3978(18) .
Na1 C1 2.6478(17) 10_557
Na1 C1 2.6478(17) .
Na1 C3 2.6771(17) 10_557
Na1 C3 2.6771(17) .
Na1 C4 2.6893(17) 10_557
Na1 C4 2.6893(17) .
Na1 C2 2.6923(16) 10_557
Na1 C2 2.6923(16) .
Na1 Na1 3.5345(17) 3_656
Na1 Na1 3.8617(17) 3_556
Si1 C2 1.859(2) .
Si1 C5 1.877(3) .
Si1 C6 1.8784(19) .
Si1 C6 1.8785(19) 12
O1 C7 1.452(3) 10_557
O1 C7 1.452(3) .
O1 Na1 2.3516(17) 3_656
O2 C9 1.448(3) .
O2 C9 1.448(3) 10_557
O2 Na1 2.3977(18) 3_656
C1 C1 1.412(4) 10_557
C1 C2 1.427(3) .
C1 Na1 2.6478(17) 3_556
C2 C3 1.429(3) .
C2 Na1 2.6923(16) 3_556
C3 C4 1.405(3) .
C3 Na1 2.6771(17) 3_556
C4 C4 1.416(5) 10_557
C4 Na1 2.6894(17) 3_556
C7 C8 1.468(5) .
C8 C8 1.360(10) 10_557
C9 C10 1.467(5) .
C10 C10 1.397(9) 10_557

loop_
_geom_torsion_atom_site_label_1
_geom_torsion_atom_site_label_2
_geom_torsion_atom_site_label_3
_geom_torsion_atom_site_label_4
_geom_torsion
_geom_torsion_site_symmetry_1
_geom_torsion_site_symmetry_4
O2 Na1 O1 C7 118.23(13) . 10_557
C1 Na1 O1 C7 26.6(3) 10_557 10_557
C1 Na1 O1 C7 -150.2(2) . 10_557
C3 Na1 O1 C7 -18.85(14) 10_557 10_557
C3 Na1 O1 C7 -104.69(13) . 10_557
C4 Na1 O1 C7 -46.40(14) 10_557 10_557
C4 Na1 O1 C7 -77.13(14) . 10_557
C2 Na1 O1 C7 4.82(17) 10_557 10_557
C2 Na1 O1 C7 -128.35(13) . 10_557
Na1 Na1 O1 C7 118.23(13) 3_656 10_557
Na1 Na1 O1 C7 -61.77(13) 3_556 10_557
O2 Na1 O1 C7 -118.23(13) . .
C1 Na1 O1 C7 150.2(2) 10_557 .
C1 Na1 O1 C7 -26.6(3) . .
C3 Na1 O1 C7 104.69(13) 10_557 .
C3 Na1 O1 C7 18.85(14) . .
C4 Na1 O1 C7 77.13(14) 10_557 .
C4 Na1 O1 C7 46.40(14) . .
C2 Na1 O1 C7 128.36(13) 10_557 .
C2 Na1 O1 C7 -4.82(17) . .
Na1 Na1 O1 C7 -118.23(13) 3_656 .
Na1 Na1 O1 C7 61.77(13) 3_556 .
O2 Na1 O1 Na1 0.0 . 3_656
C1 Na1 O1 Na1 -91.6(2) 10_557 3_656
C1 Na1 O1 Na1 91.6(2) . 3_656
C3 Na1 O1 Na1 -137.08(5) 10_557 3_656
C3 Na1 O1 Na1 137.08(5) . 3_656
C4 Na1 O1 Na1 -164.63(5) 10_557 3_656
C4 Na1 O1 Na1 164.64(5) . 3_656
C2 Na1 O1 Na1 -113.41(8) 10_557 3_656
C2 Na1 O1 Na1 113.41(8) . 3_656
Na1 Na1 O1 Na1 180.0 3_556 3_656
O1 Na1 O2 C9 117.74(13) . .
C1 Na1 O2 C9 -77.82(14) 10_557 .
C1 Na1 O2 C9 -46.69(14) . .
C3 Na1 O2 C9 -128.17(13) 10_557 .
C3 Na1 O2 C9 3.66(17) . .
C4 Na1 O2 C9 -150.0(2) 10_557 .
C4 Na1 O2 C9 25.5(3) . .
C2 Na1 O2 C9 -106.15(13) 10_557 .
C2 Na1 O2 C9 -18.36(14) . .
Na1 Na1 O2 C9 117.74(13) 3_656 .
Na1 Na1 O2 C9 -62.26(13) 3_556 .
O1 Na1 O2 C9 -117.74(13) . 10_557
C1 Na1 O2 C9 46.69(14) 10_557 10_557
C1 Na1 O2 C9 77.82(14) . 10_557
C3 Na1 O2 C9 -3.66(17) 10_557 10_557
C3 Na1 O2 C9 128.17(13) . 10_557
C4 Na1 O2 C9 -25.5(3) 10_557 10_557
C4 Na1 O2 C9 150.0(2) . 10_557
C2 Na1 O2 C9 18.36(14) 10_557 10_557
C2 Na1 O2 C9 106.15(13) . 10_557
Na1 Na1 O2 C9 -117.74(13) 3_656 10_557
Na1 Na1 O2 C9 62.26(13) 3_556 10_557
O1 Na1 O2 Na1 0.0 . 3_656
C1 Na1 O2 Na1 164.43(5) 10_557 3_656
C1 Na1 O2 Na1 -164.43(5) . 3_656
C3 Na1 O2 Na1 114.09(8) 10_557 3_656
C3 Na1 O2 Na1 -114.09(8) . 3_656
C4 Na1 O2 Na1 92.2(2) 10_557 3_656
C4 Na1 O2 Na1 -92.2(2) . 3_656
C2 Na1 O2 Na1 136.10(5) 10_557 3_656
C2 Na1 O2 Na1 -136.10(5) . 3_656
Na1 Na1 O2 Na1 180.0 3_556 3_656
O1 Na1 C1 C1 178.3(3) . 10_557
O2 Na1 C1 C1 -91.781(19) . 10_557
C3 Na1 C1 C1 43.79(5) 10_557 10_557
C3 Na1 C1 C1 127.12(5) . 10_557
C4 Na1 C1 C1 73.35(5) 10_557 10_557
C4 Na1 C1 C1 103.01(5) . 10_557
C2 Na1 C1 C1 18.67(5) 10_557 10_557
C2 Na1 C1 C1 147.70(8) . 10_557
Na1 Na1 C1 C1 -107.15(6) 3_656 10_557
Na1 Na1 C1 C1 72.85(6) 3_556 10_557
O1 Na1 C1 C2 30.6(3) . .
O2 Na1 C1 C2 120.51(9) . .
C1 Na1 C1 C2 -147.70(8) 10_557 .
C3 Na1 C1 C2 -103.91(10) 10_557 .
C3 Na1 C1 C2 -20.59(9) . .
C4 Na1 C1 C2 -74.36(10) 10_557 .
C4 Na1 C1 C2 -44.69(10) . .
C2 Na1 C1 C2 -129.03(13) 10_557 .
Na1 Na1 C1 C2 105.15(9) 3_656 .
Na1 Na1 C1 C2 -74.86(9) 3_556 .
O1 Na1 C1 Na1 105.5(2) . 3_556
O2 Na1 C1 Na1 -164.63(5) . 3_556
C1 Na1 C1 Na1 -72.85(6) 10_557 3_556
C3 Na1 C1 Na1 -29.06(7) 10_557 3_556
C3 Na1 C1 Na1 54.27(6) . 3_556
C4 Na1 C1 Na1 0.50(7) 10_557 3_556
C4 Na1 C1 Na1 30.16(6) . 3_556
C2 Na1 C1 Na1 -54.18(6) 10_557 3_556
C2 Na1 C1 Na1 74.86(9) . 3_556
Na1 Na1 C1 Na1 180.0 3_656 3_556
C1 C1 C2 C3 0.0 10_557 .
Na1 C1 C2 C3 -48.66(3) 3_556 .
Na1 C1 C2 C3 48.66(3) . .
C1 C1 C2 Si1 180.0 10_557 .
Na1 C1 C2 Si1 131.34(3) 3_556 .
Na1 C1 C2 Si1 -131.34(3) . .
C1 C1 C2 Na1 48.66(3) 10_557 3_556
Na1 C1 C2 Na1 97.32(6) . 3_556
C1 C1 C2 Na1 -48.66(3) 10_557 .
Na1 C1 C2 Na1 -97.32(6) 3_556 .
C5 Si1 C2 C3 180.0 . .
C6 Si1 C2 C3 -59.61(7) . .
C6 Si1 C2 C3 59.61(7) 12 .
C5 Si1 C2 C1 0.0 . .
C6 Si1 C2 C1 120.39(7) . .
C6 Si1 C2 C1 -120.39(7) 12 .
C5 Si1 C2 Na1 91.88(13) . 3_556
C6 Si1 C2 Na1 -147.73(13) . 3_556
C6 Si1 C2 Na1 -28.51(17) 12 3_556
C5 Si1 C2 Na1 -91.88(13) . .
C6 Si1 C2 Na1 28.51(17) . .
C6 Si1 C2 Na1 147.72(13) 12 .
O1 Na1 C2 C3 46.88(12) . .
O2 Na1 C2 C3 149.44(9) . .
C1 Na1 C2 C3 -125.58(11) 10_557 .
C1 Na1 C2 C3 -144.22(14) . .
C3 Na1 C2 C3 -71.49(11) 10_557 .
C4 Na1 C2 C3 -42.10(10) 10_557 .
C4 Na1 C2 C3 -18.21(9) . .
C2 Na1 C2 C3 -101.67(10) 10_557 .
Na1 Na1 C2 C3 107.19(9) 3_656 .
Na1 Na1 C2 C3 -72.81(9) 3_556 .
O1 Na1 C2 C1 -168.90(10) . .
O2 Na1 C2 C1 -66.34(10) . .
C1 Na1 C2 C1 18.64(8) 10_557 .
C3 Na1 C2 C1 72.73(10) 10_557 .
C3 Na1 C2 C1 144.22(14) . .
C4 Na1 C2 C1 102.12(10) 10_557 .
C4 Na1 C2 C1 126.00(11) . .
C2 Na1 C2 C1 42.54(11) 10_557 .
Na1 Na1 C2 C1 -108.59(9) 3_656 .
Na1 Na1 C2 C1 71.40(9) 3_556 .
O1 Na1 C2 Si1 -57.61(18) . .
O2 Na1 C2 Si1 44.96(16) . .
C1 Na1 C2 Si1 129.94(16) 10_557 .
C1 Na1 C2 Si1 111.30(18) . .
C3 Na1 C2 Si1 -175.97(15) 10_557 .
C3 Na1 C2 Si1 -104.49(18) . .
C4 Na1 C2 Si1 -146.58(15) 10_557 .
C4 Na1 C2 Si1 -122.70(16) . .
C2 Na1 C2 Si1 153.84(11) 10_557 .
Na1 Na1 C2 Si1 2.70(19) 3_656 .
Na1 Na1 C2 Si1 -177.30(19) 3_556 .
O1 Na1 C2 Na1 119.69(7) . 3_556
O2 Na1 C2 Na1 -137.74(5) . 3_556
C1 Na1 C2 Na1 -52.76(6) 10_557 3_556
C1 Na1 C2 Na1 -71.40(9) . 3_556
C3 Na1 C2 Na1 1.33(7) 10_557 3_556
C3 Na1 C2 Na1 72.81(9) . 3_556
C4 Na1 C2 Na1 30.72(7) 10_557 3_556
C4 Na1 C2 Na1 54.60(6) . 3_556
C2 Na1 C2 Na1 -28.86(9) 10_557 3_556
Na1 Na1 C2 Na1 180.0 3_656 3_556
C1 C2 C3 C4 0.0 . .
Si1 C2 C3 C4 180.0 . .
Na1 C2 C3 C4 -48.26(3) 3_556 .
Na1 C2 C3 C4 48.26(3) . .
C1 C2 C3 Na1 -48.26(3) . .
Si1 C2 C3 Na1 131.74(3) . .
Na1 C2 C3 Na1 -96.52(6) 3_556 .
C1 C2 C3 Na1 48.26(3) . 3_556
Si1 C2 C3 Na1 -131.74(3) . 3_556
Na1 C2 C3 Na1 96.52(6) . 3_556
O1 Na1 C3 C2 -146.46(9) . .
O2 Na1 C3 C2 -43.06(13) . .
C1 Na1 C3 C2 45.30(9) 10_557 .
C1 Na1 C3 C2 20.66(9) . .
C3 Na1 C3 C2 105.03(10) 10_557 .
C4 Na1 C3 C2 129.03(11) 10_557 .
C4 Na1 C3 C2 148.12(15) . .
C2 Na1 C3 C2 75.31(11) 10_557 .
Na1 Na1 C3 C2 -106.02(9) 3_656 .
Na1 Na1 C3 C2 73.97(9) 3_556 .
O1 Na1 C3 C4 65.42(10) . .
O2 Na1 C3 C4 168.81(10) . .
C1 Na1 C3 C4 -102.82(11) 10_557 .
C1 Na1 C3 C4 -127.46(11) . .
C3 Na1 C3 C4 -43.09(12) 10_557 .
C4 Na1 C3 C4 -19.10(8) 10_557 .
C2 Na1 C3 C4 -72.82(11) 10_557 .
C2 Na1 C3 C4 -148.12(15) . .
Na1 Na1 C3 C4 105.85(10) 3_656 .
Na1 Na1 C3 C4 -74.15(10) 3_556 .
O1 Na1 C3 Na1 139.57(5) . 3_556
O2 Na1 C3 Na1 -117.03(8) . 3_556
C1 Na1 C3 Na1 -28.67(7) 10_557 3_556
C1 Na1 C3 Na1 -53.31(6) . 3_556
C3 Na1 C3 Na1 31.06(9) 10_557 3_556
C4 Na1 C3 Na1 55.06(6) 10_557 3_556
C4 Na1 C3 Na1 74.15(10) . 3_556
C2 Na1 C3 Na1 1.33(8) 10_557 3_556
C2 Na1 C3 Na1 -73.97(9) . 3_556
Na1 Na1 C3 Na1 180.0 3_656 3_556
C2 C3 C4 C4 0.0 . 10_557
Na1 C3 C4 C4 48.21(3) . 10_557
Na1 C3 C4 C4 -48.21(3) 3_556 10_557
C2 C3 C4 Na1 -48.21(3) . .
Na1 C3 C4 Na1 -96.43(6) 3_556 .
C2 C3 C4 Na1 48.21(3) . 3_556
Na1 C3 C4 Na1 96.43(6) . 3_556
O1 Na1 C4 C4 91.803(18) . 10_557
O2 Na1 C4 C4 -177.7(2) . 10_557
C1 Na1 C4 C4 -73.16(5) 10_557 10_557
C1 Na1 C4 C4 -103.25(5) . 10_557
C3 Na1 C4 C4 -19.00(6) 10_557 10_557
C3 Na1 C4 C4 -146.85(9) . 10_557
C2 Na1 C4 C4 -42.90(5) 10_557 10_557
C2 Na1 C4 C4 -128.35(5) . 10_557
Na1 Na1 C4 C4 106.35(6) 3_656 10_557
Na1 Na1 C4 C4 -73.65(6) 3_556 10_557
O1 Na1 C4 C3 -121.35(9) . .
O2 Na1 C4 C3 -30.8(3) . .
C1 Na1 C4 C3 73.69(11) 10_557 .
C1 Na1 C4 C3 43.59(10) . .
C3 Na1 C4 C3 127.85(14) 10_557 .
C4 Na1 C4 C3 146.85(9) 10_557 .
C2 Na1 C4 C3 103.95(11) 10_557 .
C2 Na1 C4 C3 18.50(9) . .
Na1 Na1 C4 C3 -106.80(9) 3_656 .
Na1 Na1 C4 C3 73.19(9) 3_556 .
O1 Na1 C4 Na1 165.46(5) . 3_556
O2 Na1 C4 Na1 -104.0(2) . 3_556
C1 Na1 C4 Na1 0.49(7) 10_557 3_556
C1 Na1 C4 Na1 -29.60(6) . 3_556
C3 Na1 C4 Na1 54.66(6) 10_557 3_556
C3 Na1 C4 Na1 -73.19(9) . 3_556
C4 Na1 C4 Na1 73.65(6) 10_557 3_556
C2 Na1 C4 Na1 30.76(6) 10_557 3_556
C2 Na1 C4 Na1 -54.69(6) . 3_556
Na1 Na1 C4 Na1 180.0 3_656 3_556
C7 O1 C7 C8 0.0 10_557 .
Na1 O1 C7 C8 -125.54(8) . .
Na1 O1 C7 C8 125.54(7) 3_656 .
O1 C7 C8 C8 0.0 . 10_557
C9 O2 C9 C10 0.0 10_557 .
Na1 O2 C9 C10 -126.74(8) 3_656 .
Na1 O2 C9 C10 126.74(8) . .
O2 C9 C10 C10 0.000(1) . 10_557
